data_2221034
loop_
_publ_author_name
'Fun, Hoong-Kun'
'Kia, Reza'
'Samuel, Robinson Jebas'
'Sujith, K. V'
'Kalluraya, B.'

_publ_section_title
;
 3-[1-(4-Isobutylphenyl)ethyl]-1<i>H</i>-1,2,4-triazole-5(4<i>H</i>)-thione
;
_journal_coeditor_code CS2108
_journal_issue 3
_journal_name_full 'Acta Crystallographica Section E'
_journal_page_first o618
_journal_paper_doi 10.1107/S1600536809006394
_journal_volume 65
_journal_year 2009
_chemical_formula_iupac 'C14 H19 N3 S'
_chemical_formula_moiety 'C14 H19 N3 S'
_chemical_formula_sum 'C14 H19 N3 S'
_chemical_formula_weight 261.38
_chemical_name_systematic
;
3-[1-(4-Isobutylphenyl)ethyl]-1<i>H</i>-1,2,4-triazole-5(4<i>H</i>)-thione
;
_space_group_IT_number 14
_symmetry_cell_setting monoclinic
_symmetry_space_group_name_Hall '-P 2ybc'
_symmetry_space_group_name_H-M 'P 1 21/c 1'
_atom_sites_solution_hydrogens geom
_atom_sites_solution_primary direct
_atom_sites_solution_secondary difmap
_audit_creation_method SHELXL-97
_cell_angle_alpha 90.00
_cell_angle_beta 98.3650(10)
_cell_angle_gamma 90.00
_cell_formula_units_Z 4
_cell_length_a 12.0905(2)
_cell_length_b 8.44080(10)
_cell_length_c 14.3189(2)
_cell_measurement_reflns_used 9932
_cell_measurement_temperature 100.00(10)
_cell_measurement_theta_max 38.14
_cell_measurement_theta_min 2.81
_cell_volume 1445.75(4)
_computing_cell_refinement 'APEX2 (Bruker, 2005)'
_computing_data_collection 'APEX2 (Bruker, 2005)'
_computing_data_reduction 'SAINT (Bruker, 2005)'
_computing_molecular_graphics 'SHELXTL (Sheldrick, 2008)'
_computing_publication_material
;
SHELXTL (Sheldrick, 2008) and PLATON (Spek, 2009)
;
_computing_structure_refinement 'SHELXTL (Sheldrick, 2008)'
_computing_structure_solution 'SHELXTL (Sheldrick, 2008)'
_diffrn_ambient_temperature 100.00(10)
_diffrn_measured_fraction_theta_full 0.993
_diffrn_measured_fraction_theta_max 0.993
_diffrn_measurement_device_type
;
Bruker SMART APEXII CCD area-detector
;
_diffrn_measurement_method '\f and \w'
_diffrn_radiation_monochromator graphite
_diffrn_radiation_source 'fine-focus sealed tube'
_diffrn_radiation_type MoK\a
_diffrn_radiation_wavelength 0.71073
_diffrn_reflns_av_R_equivalents 0.0269
_diffrn_reflns_av_sigmaI/netI 0.0258
_diffrn_reflns_limit_h_max 19
_diffrn_reflns_limit_h_min -19
_diffrn_reflns_limit_k_max 13
_diffrn_reflns_limit_k_min -13
_diffrn_reflns_limit_l_max 23
_diffrn_reflns_limit_l_min -23
_diffrn_reflns_number 27376
_diffrn_reflns_theta_full 35.99
_diffrn_reflns_theta_max 35.99
_diffrn_reflns_theta_min 2.81
_diffrn_standards_number 0
_exptl_absorpt_coefficient_mu 0.211
_exptl_absorpt_correction_T_max 0.9592
_exptl_absorpt_correction_T_min 0.9001
_exptl_absorpt_correction_type multi-scan
_exptl_absorpt_process_details '(<i>SADABS</i>; Bruker, 2005)'
_exptl_crystal_colour colourless
_exptl_crystal_density_diffrn 1.201
_exptl_crystal_density_method 'not measured'
_exptl_crystal_description block
_exptl_crystal_F_000 560
_exptl_crystal_size_max 0.51
_exptl_crystal_size_mid 0.36
_exptl_crystal_size_min 0.20
_refine_diff_density_max 0.681
_refine_diff_density_min -0.288
_refine_ls_extinction_method none
_refine_ls_goodness_of_fit_ref 1.027
_refine_ls_hydrogen_treatment mixed
_refine_ls_matrix_type full
_refine_ls_number_parameters 174
_refine_ls_number_reflns 6797
_refine_ls_number_restraints 0
_refine_ls_restrained_S_all 1.027
_refine_ls_R_factor_all 0.0468
_refine_ls_R_factor_gt 0.0380
_refine_ls_shift/su_max 0.001
_refine_ls_shift/su_mean 0.000
_refine_ls_structure_factor_coef Fsqd
_refine_ls_weighting_details 'calc w=1/[\s^2^(Fo^2^)+(0.059P)^2^+0.2413P] where P=(Fo^2^+2Fc^2^)/3'
_refine_ls_weighting_scheme calc
_refine_ls_wR_factor_gt 0.1029
_refine_ls_wR_factor_ref 0.1084
_reflns_number_gt 5688
_reflns_number_total 6797
_reflns_threshold_expression I>2\s(I)
_cod_data_source_file cs2108.cif
_cod_data_source_block I
_cod_original_sg_symbol_H-M 'P 21/c'
_cod_database_code 2221034
_cod_database_fobs_code 2221034

loop_
_symmetry_equiv_pos_as_xyz
'x, y, z'
'-x, y+1/2, -z+1/2'
'-x, -y, -z'
'x, -y-1/2, z-1/2'

loop_
_atom_site_type_symbol
_atom_site_label
_atom_site_fract_x
_atom_site_fract_y
_atom_site_fract_z
_atom_site_U_iso_or_equiv
_atom_site_adp_type
_atom_site_calc_flag
_atom_site_refinement_flags
_atom_site_occupancy
_atom_site_disorder_assembly
_atom_site_disorder_group
S S1 1.028285(17) 0.45561(2) 0.304961(13) 0.02021(6) Uani d . 1 . .
N N1 0.93584(6) 0.32637(7) 0.13580(4) 0.01752(11) Uani d . 1 . .
N N2 0.93093(6) 0.57817(8) 0.13587(5) 0.01827(11) Uani d . 1 . .
N N3 0.88205(6) 0.53370(7) 0.04670(5) 0.01893(12) Uani d . 1 . .
C C1 0.96400(6) 0.45407(8) 0.19170(5) 0.01660(12) Uani d . 1 . .
C C2 0.88639(6) 0.37897(8) 0.04886(5) 0.01656(12) Uani d . 1 . .
C C3 0.84388(6) 0.26915(9) -0.03029(5) 0.01834(13) Uani d . 1 . .
H H3A 0.9101 0.2190 -0.0529 0.022 Uiso calc R 1 . .
C C4 0.77413(6) 0.13752(9) 0.00436(5) 0.01678(12) Uani d . 1 . .
C C5 0.69207(7) 0.17148(9) 0.06075(5) 0.02042(13) Uani d . 1 . .
H H5A 0.6818 0.2775 0.0800 0.025 Uiso calc R 1 . .
C C6 0.62523(7) 0.05153(9) 0.08897(6) 0.02088(14) Uani d . 1 . .
H H6A 0.5701 0.0769 0.1276 0.025 Uiso calc R 1 . .
C C7 0.63774(6) -0.10552(9) 0.06156(5) 0.01780(12) Uani d . 1 . .
C C8 0.72006(7) -0.13874(9) 0.00540(5) 0.01903(13) Uani d . 1 . .
H H8A 0.7302 -0.2447 -0.0141 0.023 Uiso calc R 1 . .
C C9 0.78770(7) -0.01891(9) -0.02255(5) 0.01853(13) Uani d . 1 . .
H H9A 0.8436 -0.0444 -0.0603 0.022 Uiso calc R 1 . .
C C10 0.56594(7) -0.23645(10) 0.09233(6) 0.02152(14) Uani d . 1 . .
H H10A 0.5276 -0.2910 0.0355 0.026 Uiso calc R 1 . .
H H10B 0.5077 -0.1887 0.1255 0.026 Uiso calc R 1 . .
C C11 0.63088(7) -0.35955(10) 0.15737(6) 0.02271(14) Uani d . 1 . .
H H11A 0.6886 -0.4080 0.1228 0.027 Uiso calc R 1 . .
C C12 0.55200(9) -0.49136(12) 0.18006(8) 0.0324(2) Uani d . 1 . .
H H12A 0.5165 -0.5405 0.1212 0.049 Uiso calc R 1 . .
H H12B 0.4944 -0.4465 0.2138 0.049 Uiso calc R 1 . .
H H12C 0.5946 -0.5715 0.2197 0.049 Uiso calc R 1 . .
C C13 0.69077(9) -0.28392(15) 0.24717(6) 0.0358(2) Uani d . 1 . .
H H13A 0.7396 -0.1988 0.2307 0.054 Uiso calc R 1 . .
H H13B 0.7358 -0.3641 0.2848 0.054 Uiso calc R 1 . .
H H13C 0.6355 -0.2401 0.2838 0.054 Uiso calc R 1 . .
C C14 0.77858(8) 0.35945(11) -0.11351(6) 0.02686(16) Uani d . 1 . .
H H14A 0.8260 0.4429 -0.1341 0.040 Uiso calc R 1 . .
H H14B 0.7118 0.4072 -0.0938 0.040 Uiso calc R 1 . .
H H14C 0.7562 0.2860 -0.1658 0.040 Uiso calc R 1 . .
H H1N2 0.9359(11) 0.6745(17) 0.1514(9) 0.032(3) Uiso d . 1 . .
H H1N1 0.9456(11) 0.2302(18) 0.1541(10) 0.037(4) Uiso d . 1 . .

loop_
_atom_site_aniso_label
_atom_site_aniso_U_11
_atom_site_aniso_U_22
_atom_site_aniso_U_33
_atom_site_aniso_U_12
_atom_site_aniso_U_13
_atom_site_aniso_U_23
S1 0.02875(10) 0.00993(8) 0.02066(9) -0.00165(6) -0.00069(7) 0.00020(5)
N1 0.0229(3) 0.0097(2) 0.0194(2) 0.0000(2) 0.0011(2) 0.00087(18)
N2 0.0215(3) 0.0097(2) 0.0230(3) 0.0005(2) 0.0011(2) 0.00087(19)
N3 0.0215(3) 0.0128(2) 0.0220(3) 0.0011(2) 0.0017(2) 0.0013(2)
C1 0.0185(3) 0.0102(3) 0.0212(3) -0.0005(2) 0.0032(2) 0.0005(2)
C2 0.0177(3) 0.0129(3) 0.0192(3) 0.0001(2) 0.0031(2) 0.0015(2)
C3 0.0216(3) 0.0159(3) 0.0177(3) -0.0010(2) 0.0034(2) 0.0005(2)
C4 0.0192(3) 0.0152(3) 0.0156(3) -0.0007(2) 0.0014(2) -0.0001(2)
C5 0.0224(3) 0.0163(3) 0.0232(3) 0.0012(3) 0.0054(2) -0.0010(2)
C6 0.0207(3) 0.0191(3) 0.0235(3) 0.0010(3) 0.0053(3) 0.0000(2)
C7 0.0183(3) 0.0168(3) 0.0174(3) -0.0009(2) -0.0006(2) 0.0018(2)
C8 0.0240(3) 0.0149(3) 0.0179(3) -0.0009(3) 0.0020(2) -0.0008(2)
C9 0.0230(3) 0.0161(3) 0.0168(3) -0.0004(3) 0.0038(2) -0.0016(2)
C10 0.0206(3) 0.0206(3) 0.0228(3) -0.0024(3) 0.0012(2) 0.0031(3)
C11 0.0250(3) 0.0214(3) 0.0232(3) 0.0027(3) 0.0083(3) 0.0058(3)
C12 0.0369(5) 0.0247(4) 0.0393(5) 0.0001(4) 0.0183(4) 0.0085(4)
C13 0.0374(5) 0.0468(6) 0.0216(4) -0.0011(4) -0.0006(3) 0.0079(4)
C14 0.0317(4) 0.0269(4) 0.0208(3) -0.0036(3) -0.0005(3) 0.0062(3)

loop_
_atom_type_symbol
_atom_type_description
_atom_type_scat_dispersion_real
_atom_type_scat_dispersion_imag
_atom_type_scat_source
C C 0.0033 0.0016 'International Tables Vol C Tables 4.2.6.8 and 6.1.1.4'
H H 0.0000 0.0000 'International Tables Vol C Tables 4.2.6.8 and 6.1.1.4'
N N 0.0061 0.0033 'International Tables Vol C Tables 4.2.6.8 and 6.1.1.4'
S S 0.1246 0.1234 'International Tables Vol C Tables 4.2.6.8 and 6.1.1.4'

loop_
_geom_angle_atom_site_label_1
_geom_angle_atom_site_label_2
_geom_angle_atom_site_label_3
_geom_angle_site_symmetry_1
_geom_angle_site_symmetry_3
_geom_angle
_geom_angle_publ_flag
C1 N1 C2 . . 108.46(6) ?
C1 N1 H1N1 . . 124.2(10) ?
C2 N1 H1N1 . . 127.3(10) ?
C1 N2 N3 . . 112.91(6) ?
C1 N2 H1N2 . . 126.2(9) ?
N3 N2 H1N2 . . 120.8(9) ?
C2 N3 N2 . . 103.88(6) ?
N2 C1 N1 . . 103.96(6) ?
N2 C1 S1 . . 128.29(6) ?
N1 C1 S1 . . 127.75(5) ?
N3 C2 N1 . . 110.79(6) ?
N3 C2 C3 . . 126.37(7) ?
N1 C2 C3 . . 122.85(6) ?
C2 C3 C4 . . 110.56(6) ?
C2 C3 C14 . . 111.23(6) ?
C4 C3 C14 . . 111.68(6) ?
C2 C3 H3A . . 107.7 ?
C4 C3 H3A . . 107.7 ?
C14 C3 H3A . . 107.7 ?
C9 C4 C5 . . 118.48(7) ?
C9 C4 C3 . . 120.63(6) ?
C5 C4 C3 . . 120.84(7) ?
C6 C5 C4 . . 120.65(7) ?
C6 C5 H5A . . 119.7 ?
C4 C5 H5A . . 119.7 ?
C5 C6 C7 . . 121.18(7) ?
C5 C6 H6A . . 119.4 ?
C7 C6 H6A . . 119.4 ?
C8 C7 C6 . . 117.90(7) ?
C8 C7 C10 . . 120.62(7) ?
C6 C7 C10 . . 121.48(7) ?
C9 C8 C7 . . 121.08(7) ?
C9 C8 H8A . . 119.5 ?
C7 C8 H8A . . 119.5 ?
C4 C9 C8 . . 120.71(7) ?
C4 C9 H9A . . 119.6 ?
C8 C9 H9A . . 119.6 ?
C7 C10 C11 . . 114.07(6) ?
C7 C10 H10A . . 108.7 ?
C11 C10 H10A . . 108.7 ?
C7 C10 H10B . . 108.7 ?
C11 C10 H10B . . 108.7 ?
H10A C10 H10B . . 107.6 ?
C13 C11 C12 . . 111.11(7) ?
C13 C11 C10 . . 111.58(8) ?
C12 C11 C10 . . 109.98(7) ?
C13 C11 H11A . . 108.0 ?
C12 C11 H11A . . 108.0 ?
C10 C11 H11A . . 108.0 ?
C11 C12 H12A . . 109.5 ?
C11 C12 H12B . . 109.5 ?
H12A C12 H12B . . 109.5 ?
C11 C12 H12C . . 109.5 ?
H12A C12 H12C . . 109.5 ?
H12B C12 H12C . . 109.5 ?
C11 C13 H13A . . 109.5 ?
C11 C13 H13B . . 109.5 ?
H13A C13 H13B . . 109.5 ?
C11 C13 H13C . . 109.5 ?
H13A C13 H13C . . 109.5 ?
H13B C13 H13C . . 109.5 ?
C3 C14 H14A . . 109.5 ?
C3 C14 H14B . . 109.5 ?
H14A C14 H14B . . 109.5 ?
C3 C14 H14C . . 109.5 ?
H14A C14 H14C . . 109.5 ?
H14B C14 H14C . . 109.5 ?

loop_
_geom_bond_atom_site_label_1
_geom_bond_atom_site_label_2
_geom_bond_site_symmetry_2
_geom_bond_distance
_geom_bond_publ_flag
S1 C1 . 1.6934(8) ?
N1 C1 . 1.3561(9) ?
N1 C2 . 1.3741(9) ?
N1 H1N1 . 0.856(15) ?
N2 C1 . 1.3429(10) ?
N2 N3 . 1.3786(9) ?
N2 H1N2 . 0.843(15) ?
N3 C2 . 1.3073(10) ?
C2 C3 . 1.4961(10) ?
C3 C4 . 1.5210(10) ?
C3 C14 . 1.5332(11) ?
C3 H3A . 1.0000 ?
C4 C9 . 1.3918(10) ?
C4 C5 . 1.3970(10) ?
C5 C6 . 1.3915(11) ?
C5 H5A . 0.9500 ?
C6 C7 . 1.3969(11) ?
C6 H6A . 0.9500 ?
C7 C8 . 1.3960(10) ?
C7 C10 . 1.5101(11) ?
C8 C9 . 1.3954(11) ?
C8 H8A . 0.9500 ?
C9 H9A . 0.9500 ?
C10 C11 . 1.5332(11) ?
C10 H10A . 0.9900 ?
C10 H10B . 0.9900 ?
C11 C13 . 1.5212(14) ?
C11 C12 . 1.5307(13) ?
C11 H11A . 1.0000 ?
C12 H12A . 0.9800 ?
C12 H12B . 0.9800 ?
C12 H12C . 0.9800 ?
C13 H13A . 0.9800 ?
C13 H13B . 0.9800 ?
C13 H13C . 0.9800 ?
C14 H14A . 0.9800 ?
C14 H14B . 0.9800 ?
C14 H14C . 0.9800 ?

loop_
_geom_hbond_atom_site_label_D
_geom_hbond_atom_site_label_H
_geom_hbond_atom_site_label_A
_geom_hbond_site_symmetry_A
_geom_hbond_distance_DH
_geom_hbond_distance_HA
_geom_hbond_distance_DA
_geom_hbond_angle_DHA
_geom_hbond_publ_flag
N2 H1N2 S1 2_755 0.843(14) 2.476(14) 3.3150(7) 173.9(12) y
N1 H1N1 S1 2_745 0.856(15) 2.400(15) 3.2549(6) 176.4(13) y

loop_
_geom_torsion_atom_site_label_1
_geom_torsion_atom_site_label_2
_geom_torsion_atom_site_label_3
_geom_torsion_atom_site_label_4
_geom_torsion_site_symmetry_1
_geom_torsion_site_symmetry_2
_geom_torsion_site_symmetry_3
_geom_torsion_site_symmetry_4
_geom_torsion
_geom_torsion_publ_flag
C1 N2 N3 C2 . . . . -0.33(8) ?
N3 N2 C1 N1 . . . . 0.44(8) ?
N3 N2 C1 S1 . . . . 179.36(5) ?
C2 N1 C1 N2 . . . . -0.36(8) ?
C2 N1 C1 S1 . . . . -179.29(6) ?
N2 N3 C2 N1 . . . . 0.08(8) ?
N2 N3 C2 C3 . . . . 179.70(7) ?
C1 N1 C2 N3 . . . . 0.18(9) ?
C1 N1 C2 C3 . . . . -179.45(6) ?
N3 C2 C3 C4 . . . . -132.25(8) ?
N1 C2 C3 C4 . . . . 47.32(9) ?
N3 C2 C3 C14 . . . . -7.57(10) ?
N1 C2 C3 C14 . . . . 172.00(7) ?
C2 C3 C4 C9 . . . . -135.76(7) ?
C14 C3 C4 C9 . . . . 99.82(8) ?
C2 C3 C4 C5 . . . . 46.79(9) ?
C14 C3 C4 C5 . . . . -77.63(9) ?
C9 C4 C5 C6 . . . . -0.25(11) ?
C3 C4 C5 C6 . . . . 177.25(7) ?
C4 C5 C6 C7 . . . . -0.29(12) ?
C5 C6 C7 C8 . . . . 0.43(11) ?
C5 C6 C7 C10 . . . . 179.67(7) ?
C6 C7 C8 C9 . . . . -0.03(11) ?
C10 C7 C8 C9 . . . . -179.28(7) ?
C5 C4 C9 C8 . . . . 0.64(11) ?
C3 C4 C9 C8 . . . . -176.86(7) ?
C7 C8 C9 C4 . . . . -0.51(11) ?
C8 C7 C10 C11 . . . . 64.45(9) ?
C6 C7 C10 C11 . . . . -114.77(8) ?
C7 C10 C11 C13 . . . . 59.28(9) ?
C7 C10 C11 C12 . . . . -176.94(7) ?

loop_
_cod_related_entry_id
_cod_related_entry_database
_cod_related_entry_code
1 ChemSpider 8905483
